data_4512162
loop_
_publ_author_name
'Zar\;eba, Jan K.'
'Bia\/lek, Micha\/l J.'
'Janczak, Jan'
'Zo\'n, Jerzy'
'Dobosz, Agnieszka'

_publ_section_title
;
 Extending the Family of Tetrahedral Tectons: Phenyl Embraces in
 Supramolecular Polymers of Tetraphenylmethane-based Tetraphosphonic Acid
 Templated by Organic Bases
;
_journal_issue 11
_journal_name_full 'Crystal Growth &amp; Design'
_journal_page_first 6143
_journal_paper_doi 10.1021/cg501348g
_journal_volume 14
_journal_year 2014
_chemical_formula_moiety 'C25 H24 O12 P4, 2(C10 H8 N2)'
_chemical_formula_sum 'C45 H40 N4 O12 P4'
_chemical_formula_weight 952.69
_chemical_name_systematic
; 
 ? 
;
_space_group_IT_number 82
_symmetry_cell_setting tetragonal
_symmetry_space_group_name_Hall 'I -4'
_symmetry_space_group_name_H-M 'I -4'
_atom_sites_solution_hydrogens geom
_atom_sites_solution_primary direct
_atom_sites_solution_secondary difmap
_audit_creation_method SHELXL-97
_cell_angle_alpha 90.00
_cell_angle_beta 90.00
_cell_angle_gamma 90.00
_cell_formula_units_Z 2
_cell_length_a 16.8962(8)
_cell_length_b 16.8962(8)
_cell_length_c 7.2119(8)
_cell_measurement_reflns_used 725
_cell_measurement_temperature 295(2)
_cell_measurement_theta_max 28.42
_cell_measurement_theta_min 3.07
_cell_volume 2058.9(3)
_computing_cell_refinement
;
Oxford Diffraction Poland (2006). CrysAlis Red, 
Version 171.32.6, Wroc\/law, Poland
;
_computing_data_collection
;
Oxford Diffraction Poland (2006). CrysAlis CCD, 
Version 171.32.6, Wroc\/law, Poland
;
_computing_data_reduction
;
Oxford Diffraction Poland (2006). CrysAlis Red, 
Version 171.32.6, Wroc\/law, Poland
;
_computing_molecular_graphics
;
Brandenburg & Putz (2006). Diamond 3.0. Crystal and Molecular
Structure Visualisation, University of Bonn, Germany
;
_computing_publication_material 'SHELXL-97 (Sheldrick, 1997)'
_computing_structure_refinement 'SHELXL-97 (Sheldrick, 1997)'
_computing_structure_solution 'SHELXS-97 (Sheldrick, 1990)'
_diffrn_ambient_temperature 295(2)
_diffrn_detector_area_resol_mean '1024x1024 with blocks 2x2'
_diffrn_measured_fraction_theta_full 0.991
_diffrn_measured_fraction_theta_max 0.991
_diffrn_measurement_device_type 'KUMA KM-4 with CCD detector'
_diffrn_measurement_method \w-scan
_diffrn_radiation_monochromator graphite
_diffrn_radiation_source 'fine-focus sealed tube'
_diffrn_radiation_type MoK\a
_diffrn_radiation_wavelength 0.71073
_diffrn_reflns_av_R_equivalents 0.0724
_diffrn_reflns_av_sigmaI/netI 0.1043
_diffrn_reflns_limit_h_max 22
_diffrn_reflns_limit_h_min -22
_diffrn_reflns_limit_k_max 22
_diffrn_reflns_limit_k_min -21
_diffrn_reflns_limit_l_max 5
_diffrn_reflns_limit_l_min -9
_diffrn_reflns_number 8482
_diffrn_reflns_theta_full 28.42
_diffrn_reflns_theta_max 28.42
_diffrn_reflns_theta_min 3.07
_exptl_absorpt_coefficient_mu 0.258
_exptl_absorpt_correction_T_max 0.9673
_exptl_absorpt_correction_T_min 0.9382
_exptl_absorpt_correction_type numerical
_exptl_absorpt_process_details
;
Oxford Diffraction Poland (2006). CrysAlis Red, 
Version 171.32.6, Wroc\/law, Poland
;
_exptl_crystal_colour colourless
_exptl_crystal_density_diffrn 1.537
_exptl_crystal_density_meas 1.53
_exptl_crystal_density_method floatation
_exptl_crystal_description parallelepiped
_exptl_crystal_F_000 988
_exptl_crystal_size_max 0.28
_exptl_crystal_size_mid 0.15
_exptl_crystal_size_min 0.14
_refine_diff_density_max 0.284
_refine_diff_density_min -0.267
_refine_diff_density_rms 0.071
_refine_ls_abs_structure_details 'Flack H D (1983), Acta Cryst. A39, 876-881'
_refine_ls_abs_structure_Flack 0.25(16)
_refine_ls_extinction_method none
_refine_ls_goodness_of_fit_ref 1.007
_refine_ls_hydrogen_treatment mixed
_refine_ls_matrix_type full
_refine_ls_number_parameters 153
_refine_ls_number_reflns 2560
_refine_ls_number_restraints 0
_refine_ls_restrained_S_all 1.007
_refine_ls_R_factor_all 0.1296
_refine_ls_R_factor_gt 0.0577
_refine_ls_shift/su_max 0.000
_refine_ls_shift/su_mean 0.000
_refine_ls_structure_factor_coef Fsqd
_refine_ls_weighting_details 'calc w=1/[\s^2^(Fo^2^)+(0.0484P)^2^+1.4180P] where P=(Fo^2^+2Fc^2^)/3'
_refine_ls_weighting_scheme calc
_refine_ls_wR_factor_gt 0.0886
_refine_ls_wR_factor_ref 0.1164
_reflns_number_gt 1617
_reflns_number_total 2560
_reflns_threshold_expression I>2\s(I)
_cod_data_source_file cg501348g_si_002.cif
_cod_data_source_block Adduct3
_cod_depositor_comments 'Adding full bibliography for 4512161--4512166.cif.'
_cod_database_code 4512162

loop_
_symmetry_equiv_pos_as_xyz
'x, y, z'
'-x, -y, z'
'y, -x, -z'
'-y, x, -z'
'x+1/2, y+1/2, z+1/2'
'-x+1/2, -y+1/2, z+1/2'
'y+1/2, -x+1/2, -z+1/2'
'-y+1/2, x+1/2, -z+1/2'

loop_
_atom_site_label
_atom_site_type_symbol
_atom_site_fract_x
_atom_site_fract_y
_atom_site_fract_z
_atom_site_U_iso_or_equiv
_atom_site_adp_type
_atom_site_occupancy
_atom_site_symmetry_multiplicity
_atom_site_calc_flag
_atom_site_refinement_flags
P1 P 0.24198(6) 0.84729(5) -0.02702(13) 0.0284(2) Uani 1 1 d .
O1 O 0.27849(15) 0.77661(15) 0.0559(4) 0.0425(7) Uani 1 1 d .
O2 O 0.30082(17) 0.91259(17) -0.0804(5) 0.0460(9) Uani 1 1 d .
H1O H 0.344(3) 0.905(3) -0.053(8) 0.069 Uiso 1 1 d .
O3 O 0.19203(17) 0.82932(18) -0.2018(4) 0.0477(8) Uani 1 1 d .
H2O H 0.211(3) 0.788(3) -0.268(8) 0.072 Uiso 1 1 d .
C1 C 0.0000 1.0000 0.5000 0.0209(14) Uani 1 4 d S
C2 C 0.06102(18) 0.95975(18) 0.3709(5) 0.0179(7) Uani 1 1 d .
C3 C 0.0828(2) 0.88107(19) 0.3848(5) 0.0261(8) Uani 1 1 d .
H3 H 0.0609 0.8498 0.4777 0.031 Uiso 1 1 calc R
C4 C 0.1367(2) 0.8481(2) 0.2628(5) 0.0296(9) Uani 1 1 d .
H4 H 0.1497 0.7949 0.2742 0.036 Uiso 1 1 calc R
C5 C 0.17149(19) 0.8925(2) 0.1246(5) 0.0237(8) Uani 1 1 d .
C6 C 0.1500(2) 0.9716(2) 0.1107(5) 0.0281(8) Uani 1 1 d .
H6 H 0.1726 1.0028 0.0188 0.034 Uiso 1 1 calc R
C7 C 0.0962(2) 1.0044(2) 0.2299(5) 0.0280(9) Uani 1 1 d .
H7 H 0.0827 1.0574 0.2168 0.034 Uiso 1 1 calc R
C8 C 0.04257(19) 0.5116(2) -0.0096(5) 0.0300(8) Uani 1 1 d .
N1 N 0.09561(17) 0.45378(16) 0.0138(5) 0.0379(8) Uani 1 1 d .
C9 C 0.1725(2) 0.4727(2) 0.0091(7) 0.0461(11) Uani 1 1 d .
H9 H 0.2094 0.4323 0.0236 0.055 Uiso 1 1 calc R
C10 C 0.1996(2) 0.5471(2) -0.0154(7) 0.0432(10) Uani 1 1 d .
H10 H 0.2536 0.5576 -0.0146 0.052 Uiso 1 1 calc R
C11 C 0.1464(2) 0.6067(2) -0.0414(7) 0.0454(11) Uani 1 1 d .
H11 H 0.1634 0.6583 -0.0611 0.054 Uiso 1 1 calc R
C12 C 0.0665(2) 0.5889(2) -0.0382(6) 0.0435(10) Uani 1 1 d .
H12 H 0.0291 0.6286 -0.0551 0.052 Uiso 1 1 calc R

loop_
_atom_site_aniso_label
_atom_site_aniso_U_11
_atom_site_aniso_U_22
_atom_site_aniso_U_33
_atom_site_aniso_U_23
_atom_site_aniso_U_13
_atom_site_aniso_U_12
P1 0.0289(5) 0.0303(5) 0.0260(5) -0.0008(5) 0.0040(4) 0.0048(4)
O1 0.0449(17) 0.0415(16) 0.0410(17) 0.0095(13) 0.0091(13) 0.0186(13)
O2 0.0321(15) 0.0458(17) 0.060(2) 0.0086(14) 0.0123(16) -0.0018(13)
O3 0.0458(18) 0.060(2) 0.0371(18) -0.0220(16) -0.0062(14) 0.0188(16)
C1 0.0217(19) 0.0217(19) 0.019(4) 0.000 0.000 0.000
C2 0.0178(16) 0.0170(16) 0.0188(17) 0.0004(14) -0.0012(14) 0.0006(13)
C3 0.0283(19) 0.0214(18) 0.029(2) 0.0026(17) 0.0080(17) 0.0007(15)
C4 0.033(2) 0.0199(18) 0.036(2) 0.0046(17) 0.0081(18) 0.0015(16)
C5 0.0210(18) 0.0259(19) 0.024(2) -0.0056(16) -0.0029(16) 0.0025(14)
C6 0.033(2) 0.030(2) 0.0221(19) 0.0040(16) 0.0030(17) -0.0002(17)
C7 0.034(2) 0.0208(18) 0.029(2) 0.0025(17) 0.0027(18) 0.0076(16)
C8 0.0309(18) 0.0316(18) 0.027(2) -0.0007(18) 0.0012(18) -0.0041(15)
N1 0.0291(16) 0.0348(17) 0.050(2) -0.0029(18) -0.0029(17) 0.0014(13)
C9 0.034(2) 0.040(2) 0.065(3) -0.001(2) -0.002(2) -0.0023(18)
C10 0.0290(19) 0.049(2) 0.052(3) 0.000(2) -0.003(2) -0.0069(17)
C11 0.042(2) 0.038(2) 0.056(3) 0.006(2) 0.005(2) -0.0110(19)
C12 0.035(2) 0.044(2) 0.051(3) 0.003(2) 0.003(2) 0.0027(19)

loop_
_atom_type_symbol
_atom_type_description
_atom_type_scat_dispersion_real
_atom_type_scat_dispersion_imag
_atom_type_scat_source
C C 0.0033 0.0016 'International Tables Vol C Tables 4.2.6.8 and 6.1.1.4'
H H 0.0000 0.0000 'International Tables Vol C Tables 4.2.6.8 and 6.1.1.4'
N N 0.0061 0.0033 'International Tables Vol C Tables 4.2.6.8 and 6.1.1.4'
O O 0.0106 0.0060 'International Tables Vol C Tables 4.2.6.8 and 6.1.1.4'
P P 0.1023 0.0942 'International Tables Vol C Tables 4.2.6.8 and 6.1.1.4'

loop_
_geom_angle_atom_site_label_1
_geom_angle_atom_site_label_2
_geom_angle_atom_site_label_3
_geom_angle
_geom_angle_site_symmetry_1
_geom_angle_site_symmetry_3
O1 P1 O2 114.46(16) . .
O1 P1 O3 113.61(17) . .
O2 P1 O3 106.87(19) . .
O1 P1 C5 112.18(17) . .
O2 P1 C5 106.14(17) . .
O3 P1 C5 102.63(16) . .
P1 O2 H1O 116(4) . .
P1 O3 H2O 113(3) . .
C2 C1 C2 111.23(12) 4_666 .
C2 C1 C2 111.23(12) 4_666 2_575
C2 C1 C2 106.0(2) . 2_575
C2 C1 C2 106.0(2) 4_666 3_466
C2 C1 C2 111.23(12) . 3_466
C2 C1 C2 111.23(12) 2_575 3_466
C3 C2 C7 117.2(3) . .
C3 C2 C1 123.8(3) . .
C7 C2 C1 118.9(2) . .
C4 C3 C2 121.1(3) . .
C4 C3 H3 119.5 . .
C2 C3 H3 119.5 . .
C5 C4 C3 121.5(3) . .
C5 C4 H4 119.3 . .
C3 C4 H4 119.3 . .
C4 C5 C6 117.6(3) . .
C4 C5 P1 119.6(3) . .
C6 C5 P1 122.8(3) . .
C7 C6 C5 121.2(3) . .
C7 C6 H6 119.4 . .
C5 C6 H6 119.4 . .
C6 C7 C2 121.4(3) . .
C6 C7 H7 119.3 . .
C2 C7 H7 119.3 . .
N1 C8 C12 120.9(3) . .
N1 C8 C8 117.0(4) . 2_565
C12 C8 C8 122.1(4) . 2_565
C8 N1 C9 118.2(3) . .
N1 C9 C10 123.7(4) . .
N1 C9 H9 118.1 . .
C10 C9 H9 118.1 . .
C9 C10 C11 118.8(4) . .
C9 C10 H10 120.6 . .
C11 C10 H10 120.6 . .
C10 C11 C12 118.8(4) . .
C10 C11 H11 120.6 . .
C12 C11 H11 120.6 . .
C8 C12 C11 119.5(4) . .
C8 C12 H12 120.2 . .
C11 C12 H12 120.2 . .

loop_
_geom_bond_atom_site_label_1
_geom_bond_atom_site_label_2
_geom_bond_distance
_geom_bond_site_symmetry_2
P1 O1 1.471(3) .
P1 O2 1.534(3) .
P1 O3 1.547(3) .
P1 C5 1.788(4) .
O2 H1O 0.77(5) .
O3 H2O 0.90(5) .
C1 C2 1.547(3) 4_666
C1 C2 1.547(3) .
C1 C2 1.547(3) 2_575
C1 C2 1.547(3) 3_466
C2 C3 1.383(4) .
C2 C7 1.399(5) .
C3 C4 1.383(5) .
C3 H3 0.9300 .
C4 C5 1.379(5) .
C4 H4 0.9300 .
C5 C6 1.388(5) .
C6 C7 1.368(5) .
C6 H6 0.9300 .
C7 H7 0.9300 .
C8 N1 1.337(4) .
C8 C12 1.382(5) .
C8 C8 1.491(6) 2_565
N1 C9 1.339(5) .
C9 C10 1.350(5) .
C9 H9 0.9300 .
C10 C11 1.362(5) .
C10 H10 0.9300 .
C11 C12 1.384(5) .
C11 H11 0.9300 .
C12 H12 0.9300 .

loop_
_geom_hbond_atom_site_label_D
_geom_hbond_atom_site_label_H
_geom_hbond_atom_site_label_A
_geom_hbond_distance_DH
_geom_hbond_distance_HA
_geom_hbond_distance_DA
_geom_hbond_angle_DHA
_geom_hbond_site_symmetry_A
_geom_hbond_publ_flag
O2 H1O N1 0.77(5) 1.88(5) 2.632(4) 169(5) 3_565 y
O3 H2O O1 0.90(5) 1.68(6) 2.551(4) 160(5) 6_564 y
